data_2017987
loop_
_publ_author_name
'Ravikumar, Krishnan'
'Sridhar, Balasubramanian'
'Pradhan, Nitin'
'Khunt, Mayur'

_publ_section_title
;
 Four stereoisomers of the novel \m-opioid receptor agonist tapentadol
 hydrochloride
;
_journal_coeditor_code SF3144
_journal_issue 2
_journal_name_full 'Acta Crystallographica Section C'
_journal_page_first o71
_journal_page_last o76
_journal_paper_doi 10.1107/S0108270111001727
_journal_volume 67
_journal_year 2011
_chemical_formula_iupac 'C14 H24 N O + , Cl -'
_chemical_formula_moiety 'C14 H24 N O +, Cl -'
_chemical_formula_sum 'C14 H24 Cl N O'
_chemical_formula_weight 257.79
_chemical_melting_point 477
_chemical_name_systematic
;
(2<i>R</i>,3<i>S</i>)-3-(3-hydroxyphenyl)-
<i>N</i>,<i>N</i>,2-trimethylpentan-1-aminium chloride
;
_space_group_IT_number 19
_symmetry_cell_setting orthorhombic
_symmetry_space_group_name_Hall 'P 2ac 2ab'
_symmetry_space_group_name_H-M 'P 21 21 21'
_atom_sites_solution_hydrogens geom
_atom_sites_solution_primary direct
_atom_sites_solution_secondary difmap
_audit_creation_method SHELXL97
_cell_angle_alpha 90.00
_cell_angle_beta 90.00
_cell_angle_gamma 90.00
_cell_formula_units_Z 4
_cell_length_a 8.8218(6)
_cell_length_b 12.1304(8)
_cell_length_c 14.0031(9)
_cell_measurement_reflns_used 7888
_cell_measurement_temperature 294(2)
_cell_measurement_theta_max 27.29
_cell_measurement_theta_min 2.22
_cell_volume 1498.50(17)
_computing_cell_refinement 'SAINT (Bruker, 2001)'
_computing_data_collection 'SMART (Bruker, 2001)'
_computing_data_reduction 'SAINT (Bruker, 2001)'
_computing_molecular_graphics
;
DIAMOND (Brandenburg & Putz, 2005), PLATON (Spek, 2009) and
Mercury (Macrae <i>et al.</i>, 2008)
;
_computing_publication_material 'SHELXL97 (Sheldrick, 2008)'
_computing_structure_refinement 'SHELXL97 (Sheldrick, 2008)'
_computing_structure_solution 'SHELXS97 (Sheldrick, 2008)'
_diffrn_ambient_temperature 294(2)
_diffrn_measured_fraction_theta_full 1.000
_diffrn_measured_fraction_theta_max 1.000
_diffrn_measurement_device 'Bruker SMART APEX CCD area-detector'
_diffrn_measurement_device_type 'Bruker SMART APEX CCD area-detector'
_diffrn_measurement_method \w
_diffrn_radiation_monochromator graphite
_diffrn_radiation_source 'fine-focus sealed tube'
_diffrn_radiation_type MoK\a
_diffrn_radiation_wavelength 0.71073
_diffrn_reflns_av_R_equivalents 0.0218
_diffrn_reflns_av_sigmaI/netI 0.0151
_diffrn_reflns_limit_h_max 10
_diffrn_reflns_limit_h_min -10
_diffrn_reflns_limit_k_max 14
_diffrn_reflns_limit_k_min -14
_diffrn_reflns_limit_l_max 16
_diffrn_reflns_limit_l_min -16
_diffrn_reflns_number 14552
_diffrn_reflns_theta_full 25.00
_diffrn_reflns_theta_max 25.00
_diffrn_reflns_theta_min 2.22
_diffrn_standards_number 0
_exptl_absorpt_coefficient_mu 0.242
_exptl_absorpt_correction_T_max 0.975
_exptl_absorpt_correction_T_min 0.958
_exptl_absorpt_correction_type multi-scan
_exptl_absorpt_process_details '(SADABS; Bruker, 2001)'
_exptl_crystal_colour colourless
_exptl_crystal_density_diffrn 1.143
_exptl_crystal_density_method 'not measured'
_exptl_crystal_description block
_exptl_crystal_F_000 560
_exptl_crystal_size_max 0.17
_exptl_crystal_size_mid 0.14
_exptl_crystal_size_min 0.09
_refine_diff_density_max 0.199
_refine_diff_density_min -0.131
_refine_ls_abs_structure_details 'Flack & Bernardinelli (2000), with 1113 Friedel pairs'
_refine_ls_abs_structure_Flack -0.02(7)
_refine_ls_extinction_method none
_refine_ls_goodness_of_fit_ref 1.031
_refine_ls_hydrogen_treatment mixed
_refine_ls_matrix_type full
_refine_ls_number_parameters 166
_refine_ls_number_reflns 2653
_refine_ls_number_restraints 0
_refine_ls_restrained_S_all 1.031
_refine_ls_R_factor_all 0.0313
_refine_ls_R_factor_gt 0.0297
_refine_ls_shift/su_max 0.000
_refine_ls_shift/su_mean 0.000
_refine_ls_structure_factor_coef Fsqd
_refine_ls_weighting_details 'calc w = 1/[\s^2^(Fo^2^)+(0.0443P)^2^+0.2546P] where P=(Fo^2^+2Fc^2^)/3'
_refine_ls_weighting_scheme calc
_refine_ls_wR_factor_gt 0.0801
_refine_ls_wR_factor_ref 0.0813
_reflns_number_gt 2540
_reflns_number_total 2653
_reflns_threshold_expression I>2\s(I)
_cod_data_source_file sf3144.cif
_cod_data_source_block III
_cod_database_code 2017987
_cod_database_fobs_code 2017987

loop_
_symmetry_equiv_pos_as_xyz
'x, y, z'
'-x+1/2, -y, z+1/2'
'-x, y+1/2, -z+1/2'
'x+1/2, -y+1/2, -z'

loop_
_atom_site_type_symbol
_atom_site_label
_atom_site_fract_x
_atom_site_fract_y
_atom_site_fract_z
_atom_site_U_iso_or_equiv
_atom_site_adp_type
_atom_site_calc_flag
_atom_site_refinement_flags
_atom_site_occupancy
_atom_site_disorder_assembly
_atom_site_disorder_group
C C1 -0.06780(19) 0.59630(13) -0.05664(12) 0.0434(4) Uani d . 1 . .
C C2 -0.1656(2) 0.50805(15) -0.06853(14) 0.0499(4) Uani d . 1 . .
H H2 -0.1540 0.4452 -0.0312 0.060 Uiso calc R 1 . .
C C3 -0.2810(2) 0.51297(17) -0.13582(14) 0.0556(5) Uani d . 1 . .
H H3 -0.3466 0.4535 -0.1429 0.067 Uiso calc R 1 . .
C C4 -0.2992(2) 0.60582(16) -0.19258(13) 0.0511(4) Uani d . 1 . .
H H4 -0.3780 0.6095 -0.2366 0.061 Uiso calc R 1 . .
C C5 -0.1994(2) 0.69241(14) -0.18304(12) 0.0463(4) Uani d . 1 . .
C C6 -0.0850(2) 0.68787(13) -0.11503(12) 0.0444(4) Uani d . 1 . .
H H6 -0.0189 0.7471 -0.1085 0.053 Uiso calc R 1 . .
C C7 0.0534(2) 0.59329(13) 0.01990(12) 0.0450(4) Uani d . 1 . .
H H7 0.1066 0.6642 0.0187 0.054 Uiso calc R 1 . .
C C8 -0.0207(2) 0.58101(17) 0.11877(14) 0.0579(5) Uani d . 1 . .
H H8A -0.0758 0.5119 0.1211 0.069 Uiso calc R 1 . .
H H8B 0.0581 0.5783 0.1671 0.069 Uiso calc R 1 . .
C C9 -0.1284(3) 0.6746(2) 0.14176(17) 0.0780(7) Uani d . 1 . .
H H9A -0.2121 0.6731 0.0980 0.117 Uiso calc R 1 . .
H H9B -0.0759 0.7436 0.1360 0.117 Uiso calc R 1 . .
H H9C -0.1653 0.6663 0.2058 0.117 Uiso calc R 1 . .
C C10 0.1712(2) 0.50158(15) -0.00155(12) 0.0449(4) Uani d . 1 . .
H H10 0.1233 0.4296 0.0085 0.054 Uiso calc R 1 . .
C C11 0.2266(3) 0.50847(19) -0.10535(16) 0.0701(6) Uani d . 1 . .
H H11A 0.3081 0.4572 -0.1148 0.105 Uiso calc R 1 . .
H H11B 0.2618 0.5818 -0.1184 0.105 Uiso calc R 1 . .
H H11C 0.1447 0.4907 -0.1477 0.105 Uiso calc R 1 . .
C C12 0.3057(2) 0.51131(17) 0.06455(18) 0.0672(6) Uani d . 1 . .
H H12A 0.3729 0.5681 0.0403 0.081 Uiso calc R 1 . .
H H12B 0.2703 0.5348 0.1269 0.081 Uiso calc R 1 . .
C C13 0.3254(3) 0.3263(2) 0.14156(17) 0.0790(7) Uani d . 1 . .
H H13A 0.3164 0.3586 0.2039 0.118 Uiso calc R 1 . .
H H13B 0.3883 0.2618 0.1451 0.118 Uiso calc R 1 . .
H H13C 0.2267 0.3061 0.1186 0.118 Uiso calc R 1 . .
C C14 0.5508(2) 0.4316(2) 0.10597(17) 0.0696(6) Uani d . 1 . .
H H14A 0.6096 0.3650 0.1065 0.104 Uiso calc R 1 . .
H H14B 0.5496 0.4630 0.1689 0.104 Uiso calc R 1 . .
H H14C 0.5951 0.4832 0.0621 0.104 Uiso calc R 1 . .
N N1 0.39406(16) 0.40635(12) 0.07588(11) 0.0471(3) Uani d . 1 . .
H H1N 0.397(2) 0.3717(16) 0.0139(14) 0.050(5) Uiso d . 1 . .
O O1 -0.20577(19) 0.78479(11) -0.23829(10) 0.0637(4) Uani d . 1 . .
H H1O -0.268(3) 0.778(2) -0.2782(19) 0.076(8) Uiso d . 1 . .
Cl Cl1 0.43172(5) 0.25035(4) -0.09402(3) 0.05870(15) Uani d . 1 . .

loop_
_atom_site_aniso_label
_atom_site_aniso_U_11
_atom_site_aniso_U_22
_atom_site_aniso_U_33
_atom_site_aniso_U_12
_atom_site_aniso_U_13
_atom_site_aniso_U_23
C1 0.0447(9) 0.0427(8) 0.0428(8) 0.0053(8) -0.0013(7) -0.0018(7)
C2 0.0532(10) 0.0457(9) 0.0509(10) -0.0035(8) -0.0037(8) 0.0077(8)
C3 0.0545(11) 0.0576(11) 0.0547(10) -0.0134(9) -0.0056(9) -0.0008(9)
C4 0.0508(10) 0.0608(10) 0.0416(9) 0.0027(9) -0.0091(8) -0.0037(8)
C5 0.0555(10) 0.0453(9) 0.0380(8) 0.0101(8) -0.0019(8) -0.0029(7)
C6 0.0481(9) 0.0386(8) 0.0465(9) 0.0015(7) -0.0027(8) -0.0025(7)
C7 0.0481(9) 0.0376(8) 0.0495(9) 0.0031(8) -0.0072(8) -0.0022(7)
C8 0.0630(11) 0.0636(11) 0.0471(10) 0.0108(9) -0.0089(9) -0.0019(9)
C9 0.0831(16) 0.0864(16) 0.0647(13) 0.0253(13) 0.0025(12) -0.0131(12)
C10 0.0477(9) 0.0381(8) 0.0489(10) 0.0019(7) -0.0077(8) -0.0029(7)
C11 0.0783(14) 0.0633(12) 0.0688(13) 0.0220(11) 0.0097(12) 0.0071(11)
C12 0.0608(12) 0.0555(11) 0.0854(15) 0.0125(10) -0.0265(12) -0.0209(11)
C13 0.0827(16) 0.0922(17) 0.0619(13) -0.0181(14) 0.0008(12) 0.0073(12)
C14 0.0492(11) 0.0878(14) 0.0718(14) 0.0030(10) -0.0124(11) 0.0050(12)
N1 0.0457(7) 0.0538(8) 0.0419(8) 0.0072(6) -0.0086(6) -0.0065(6)
O1 0.0855(11) 0.0500(7) 0.0556(8) 0.0057(7) -0.0228(8) 0.0064(6)
Cl1 0.0700(3) 0.0532(2) 0.0529(2) 0.0116(2) -0.0140(2) -0.0109(2)

loop_
_atom_type_symbol
_atom_type_description
_atom_type_scat_dispersion_real
_atom_type_scat_dispersion_imag
_atom_type_scat_source
C C 0.0033 0.0016 'International Tables Vol C Tables 4.2.6.8 and 6.1.1.4'
H H 0.0000 0.0000 'International Tables Vol C Tables 4.2.6.8 and 6.1.1.4'
N N 0.0061 0.0033 'International Tables Vol C Tables 4.2.6.8 and 6.1.1.4'
O O 0.0106 0.0060 'International Tables Vol C Tables 4.2.6.8 and 6.1.1.4'
Cl Cl 0.1484 0.1585 'International Tables Vol C Tables 4.2.6.8 and 6.1.1.4'

loop_
_geom_angle_atom_site_label_1
_geom_angle_atom_site_label_2
_geom_angle_atom_site_label_3
_geom_angle_site_symmetry_1
_geom_angle_site_symmetry_3
_geom_angle
_geom_angle_publ_flag
C2 C1 C6 . . 118.67(15) ?
C2 C1 C7 . . 120.42(15) ?
C6 C1 C7 . . 120.90(15) ?
C1 C2 C3 . . 120.34(17) ?
C1 C2 H2 . . 119.8 ?
C3 C2 H2 . . 119.8 ?
C4 C3 C2 . . 120.57(17) ?
C4 C3 H3 . . 119.7 ?
C2 C3 H3 . . 119.7 ?
C5 C4 C3 . . 119.30(16) ?
C5 C4 H4 . . 120.4 ?
C3 C4 H4 . . 120.4 ?
O1 C5 C4 . . 123.07(16) ?
O1 C5 C6 . . 116.86(16) ?
C4 C5 C6 . . 120.07(16) ?
C1 C6 C5 . . 121.01(15) ?
C1 C6 H6 . . 119.5 ?
C5 C6 H6 . . 119.5 ?
C1 C7 C8 . . 109.87(15) ?
C1 C7 C10 . . 110.68(13) ?
C8 C7 C10 . . 112.91(14) ?
C1 C7 H7 . . 107.7 ?
C8 C7 H7 . . 107.7 ?
C10 C7 H7 . . 107.7 ?
C9 C8 C7 . . 112.65(17) ?
C9 C8 H8A . . 109.1 ?
C7 C8 H8A . . 109.1 ?
C9 C8 H8B . . 109.1 ?
C7 C8 H8B . . 109.1 ?
H8A C8 H8B . . 107.8 ?
C8 C9 H9A . . 109.5 ?
C8 C9 H9B . . 109.5 ?
H9A C9 H9B . . 109.5 ?
C8 C9 H9C . . 109.5 ?
H9A C9 H9C . . 109.5 ?
H9B C9 H9C . . 109.5 ?
C12 C10 C11 . . 109.03(18) ?
C12 C10 C7 . . 110.60(14) ?
C11 C10 C7 . . 110.94(15) ?
C12 C10 H10 . . 108.7 ?
C11 C10 H10 . . 108.7 ?
C7 C10 H10 . . 108.7 ?
C10 C11 H11A . . 109.5 ?
C10 C11 H11B . . 109.5 ?
H11A C11 H11B . . 109.5 ?
C10 C11 H11C . . 109.5 ?
H11A C11 H11C . . 109.5 ?
H11B C11 H11C . . 109.5 ?
N1 C12 C10 . . 113.99(15) ?
N1 C12 H12A . . 108.8 ?
C10 C12 H12A . . 108.8 ?
N1 C12 H12B . . 108.8 ?
C10 C12 H12B . . 108.8 ?
H12A C12 H12B . . 107.6 ?
N1 C13 H13A . . 109.5 ?
N1 C13 H13B . . 109.5 ?
H13A C13 H13B . . 109.5 ?
N1 C13 H13C . . 109.5 ?
H13A C13 H13C . . 109.5 ?
H13B C13 H13C . . 109.5 ?
N1 C14 H14A . . 109.5 ?
N1 C14 H14B . . 109.5 ?
H14A C14 H14B . . 109.5 ?
N1 C14 H14C . . 109.5 ?
H14A C14 H14C . . 109.5 ?
H14B C14 H14C . . 109.5 ?
C13 N1 C14 . . 110.14(17) ?
C13 N1 C12 . . 114.40(18) ?
C14 N1 C12 . . 109.89(16) ?
C13 N1 H1N . . 106.7(11) ?
C14 N1 H1N . . 108.7(11) ?
C12 N1 H1N . . 106.8(11) ?
C5 O1 H1O . . 109.9(18) ?

loop_
_geom_bond_atom_site_label_1
_geom_bond_atom_site_label_2
_geom_bond_site_symmetry_2
_geom_bond_distance
_geom_bond_publ_flag
C1 C2 . 1.385(2) ?
C1 C6 . 1.388(2) ?
C1 C7 . 1.514(2) ?
C2 C3 . 1.388(3) ?
C2 H2 . 0.9300 ?
C3 C4 . 1.388(3) ?
C3 H3 . 0.9300 ?
C4 C5 . 1.377(3) ?
C4 H4 . 0.9300 ?
C5 O1 . 1.363(2) ?
C5 C6 . 1.389(2) ?
C6 H6 . 0.9300 ?
C7 C8 . 1.538(3) ?
C7 C10 . 1.552(2) ?
C7 H7 . 0.9800 ?
C8 C9 . 1.515(3) ?
C8 H8A . 0.9700 ?
C8 H8B . 0.9700 ?
C9 H9A . 0.9600 ?
C9 H9B . 0.9600 ?
C9 H9C . 0.9600 ?
C10 C12 . 1.509(3) ?
C10 C11 . 1.536(3) ?
C10 H10 . 0.9800 ?
C11 H11A . 0.9600 ?
C11 H11B . 0.9600 ?
C11 H11C . 0.9600 ?
C12 N1 . 1.501(2) ?
C12 H12A . 0.9700 ?
C12 H12B . 0.9700 ?
C13 N1 . 1.468(3) ?
C13 H13A . 0.9600 ?
C13 H13B . 0.9600 ?
C13 H13C . 0.9600 ?
C14 N1 . 1.478(2) ?
C14 H14A . 0.9600 ?
C14 H14B . 0.9600 ?
C14 H14C . 0.9600 ?
N1 H1N . 0.97(2) ?
O1 H1O . 0.79(3) ?

loop_
_geom_hbond_atom_site_label_D
_geom_hbond_atom_site_label_H
_geom_hbond_atom_site_label_A
_geom_hbond_site_symmetry_A
_geom_hbond_distance_DH
_geom_hbond_distance_HA
_geom_hbond_distance_DA
_geom_hbond_angle_DHA
N1 H1N Cl1 . 0.97(2) 2.13(2) 3.0580(15) 160.5(16)
O1 H1O Cl1 3_554 0.79(3) 2.32(3) 3.1083(16) 174(2)
C11 H11A Cl1 . 0.96 2.75 3.620(2) 150.9
C13 H13C Cl1 4_455 0.96 2.71 3.657(3) 167.7

loop_
_geom_torsion_atom_site_label_1
_geom_torsion_atom_site_label_2
_geom_torsion_atom_site_label_3
_geom_torsion_atom_site_label_4
_geom_torsion_site_symmetry_1
_geom_torsion_site_symmetry_2
_geom_torsion_site_symmetry_3
_geom_torsion_site_symmetry_4
_geom_torsion
_geom_torsion_publ_flag
C6 C1 C2 C3 . . . . -1.8(3) ?
C7 C1 C2 C3 . . . . 177.07(16) ?
C1 C2 C3 C4 . . . . 0.5(3) ?
C2 C3 C4 C5 . . . . 1.4(3) ?
C3 C4 C5 O1 . . . . 177.52(18) ?
C3 C4 C5 C6 . . . . -2.1(3) ?
C2 C1 C6 C5 . . . . 1.1(3) ?
C7 C1 C6 C5 . . . . -177.72(15) ?
O1 C5 C6 C1 . . . . -178.83(16) ?
C4 C5 C6 C1 . . . . 0.8(3) ?
C2 C1 C7 C8 . . . . -60.2(2) ?
C6 C1 C7 C8 . . . . 118.66(18) ?
C2 C1 C7 C10 . . . . 65.2(2) ?
C6 C1 C7 C10 . . . . -115.97(17) ?
C1 C7 C8 C9 . . . . -59.4(2) ?
C10 C7 C8 C9 . . . . 176.47(17) ?
C1 C7 C10 C12 . . . . 170.15(16) ?
C8 C7 C10 C12 . . . . -66.2(2) ?
C1 C7 C10 C11 . . . . 49.0(2) ?
C8 C7 C10 C11 . . . . 172.66(16) ?
C11 C10 C12 N1 . . . . -79.9(2) ?
C7 C10 C12 N1 . . . . 157.87(17) ?
C10 C12 N1 C13 . . . . -78.9(2) ?
C10 C12 N1 C14 . . . . 156.57(19) ?

loop_
_cod_related_entry_id
_cod_related_entry_database
_cod_related_entry_code
1 ChemSpider 28290097
